data_4106175
loop_
_publ_author_name
'Ying Zhang'
'Yutaka Matsuo'
'Chang-Zhi Li'
'Hideyuki Tanaka'
'Eiichi Nakamura'

_publ_contact_author_email matsuo@chem.s.u-tokyo.ac.jp
_publ_contact_author_fax +81-3-5841-1476
_publ_contact_author_name 'MATSUO, Yutaka'
_publ_contact_author_phone +81-3-5841-1476
_publ_section_title
;
 A Scalable Synthesis of Methano[60]fullerene and Congeners by the
 Oxidative Cyclopropanation Reaction of Silylmethylfullerene
;
_journal_name_full 'Journal of the American Chemical Society'
_journal_page_first 8086
_journal_page_last 8089
_journal_paper_doi 10.1021/ja201267t
_journal_volume 133
_journal_year 2011
_chemical_formula_moiety 'C75 H14 S2 '
_chemical_formula_sum 'C75 H14 S2'
_chemical_formula_weight 979.06
_space_group_IT_number 14
_symmetry_cell_setting monoclinic
_symmetry_Int_Tables_number 14
_symmetry_space_group_name_Hall '-P 2yn'
_symmetry_space_group_name_H-M 'P 1 21/n 1'
_audit_creation_date 2009-12-10
_audit_creation_method 'by CrystalStructure 3.8'
_cell_angle_alpha 90.0000
_cell_angle_beta 100.1171(18)
_cell_angle_gamma 90.0000
_cell_formula_units_Z 2
_cell_length_a 9.8789(3)
_cell_length_b 16.4178(5)
_cell_length_c 24.5759(7)
_cell_measurement_reflns_used 20203
_cell_measurement_temperature 123.1
_cell_measurement_theta_max 68.2
_cell_measurement_theta_min 3.3
_cell_volume 3924.0(2)
_computing_cell_refinement PROCESS-AUTO
_computing_data_collection PROCESS-AUTO
_computing_data_reduction CrystalStructure
_computing_publication_material 'CrystalStructure 3.8'
_computing_structure_refinement SHELXL
_computing_structure_solution SHELXS97
_diffrn_detector_area_resol_mean 10.00
_diffrn_measured_fraction_theta_full 0.997
_diffrn_measured_fraction_theta_max 0.997
_diffrn_measurement_device_type 'Rigaku RAXIS-RAPID'
_diffrn_measurement_method \w
_diffrn_radiation_type 'Cu K\a'
_diffrn_radiation_wavelength 1.54187
_diffrn_reflns_av_R_equivalents 0.126
_diffrn_reflns_limit_h_max 11
_diffrn_reflns_limit_h_min -11
_diffrn_reflns_limit_k_max 19
_diffrn_reflns_limit_k_min -19
_diffrn_reflns_limit_l_max 29
_diffrn_reflns_limit_l_min -29
_diffrn_reflns_number 43936
_diffrn_reflns_theta_full 68.25
_diffrn_reflns_theta_max 68.25
_exptl_absorpt_coefficient_mu 0.851
_exptl_absorpt_correction_type none
_exptl_crystal_colour black
_exptl_crystal_density_diffrn 0.829
_exptl_crystal_description chunk
_exptl_crystal_F_000 992.00
_exptl_crystal_size_max 0.30
_exptl_crystal_size_mid 0.20
_exptl_crystal_size_min 0.20
_refine_diff_density_max 1.02
_refine_diff_density_min -0.57
_refine_ls_extinction_method none
_refine_ls_goodness_of_fit_ref 0.961
_refine_ls_hydrogen_treatment refall
_refine_ls_number_parameters 695
_refine_ls_number_reflns 7154
_refine_ls_R_factor_gt 0.0952
_refine_ls_shift/su_max 0.0020
_refine_ls_structure_factor_coef Fsqd
_refine_ls_weighting_details 'w = 1/[\s^2^(Fo^2^)+(0.1987P)^2^+5.1210P] where P=(Fo^2^+2Fc^2^)/3'
_refine_ls_weighting_scheme calc
_refine_ls_wR_factor_ref 0.3040
_reflns_number_gt 4942
_reflns_number_total 7154
_reflns_threshold_expression F^2^>2.0\s(F^2^)
_cod_data_source_file ja201267t_si_003.cif
_cod_data_source_block C60Bn2
_cod_original_formula_sum 'C75 H14 S2 '
_cod_database_code 4106175

loop_
_symmetry_equiv_pos_site_id
_symmetry_equiv_pos_as_xyz
1 +X,+Y,+Z
2 1/2-X,1/2+Y,1/2-Z
3 -X,-Y,-Z
4 1/2+X,1/2-Y,1/2+Z

loop_
_atom_site_label
_atom_site_type_symbol
_atom_site_fract_x
_atom_site_fract_y
_atom_site_fract_z
_atom_site_U_iso_or_equiv
_atom_site_adp_type
_atom_site_occupancy
_atom_site_symmetry_multiplicity
_atom_site_calc_flag
_atom_site_refinement_flags
S(1) S 0.31898(14) 0.89013(8) 0.13987(5) 0.0577(4) Uani 1.00 1 d .
S(2) S 0.07603(17) 0.78247(9) 0.15920(8) 0.0827(5) Uani 1.00 1 d .
C(1) C 0.4008(4) 0.5500(2) 0.27384(15) 0.0386(9) Uani 1.00 1 d .
C(2) C 0.5412(4) 0.5401(2) 0.25635(16) 0.0372(8) Uani 1.00 1 d .
C(3) C 0.5994(4) 0.5968(2) 0.22705(15) 0.0367(8) Uani 1.00 1 d .
C(4) C 0.5330(4) 0.6768(2) 0.20736(16) 0.0370(9) Uani 1.00 1 d .
C(5) C 0.4254(4) 0.6967(2) 0.24362(15) 0.0368(8) Uani 1.00 1 d .
C(6) C 0.3674(3) 0.6404(2) 0.27285(15) 0.0358(8) Uani 1.00 1 d .
C(7) C 0.3261(4) 0.6648(3) 0.32397(18) 0.0469(10) Uani 1.00 1 d .
C(8) C 0.3605(4) 0.5938(3) 0.36457(19) 0.0494(11) Uani 1.00 1 d .
C(9) C 0.4202(4) 0.5308(2) 0.33582(16) 0.0404(9) Uani 1.00 1 d .
C(10) C 0.5252(5) 0.4855(2) 0.3629(2) 0.0520(11) Uani 1.00 1 d .
C(11) C 0.6433(6) 0.4642(2) 0.3404(2) 0.0592(13) Uani 1.00 1 d .
C(12) C 0.6499(5) 0.4912(2) 0.28922(19) 0.0482(11) Uani 1.00 1 d .
C(13) C 0.7862(5) 0.5236(3) 0.2764(2) 0.0568(13) Uani 1.00 1 d .
C(14) C 0.7490(4) 0.5896(2) 0.23822(17) 0.0399(9) Uani 1.00 1 d .
C(15) C 0.8311(5) 0.6581(3) 0.24158(19) 0.0529(11) Uani 1.00 1 d .
C(16) C 0.7743(5) 0.7366(3) 0.23596(19) 0.0556(12) Uani 1.00 1 d .
C(17) C 0.6374(4) 0.7463(3) 0.22435(16) 0.0481(11) Uani 1.00 1 d .
C(18) C 0.5724(5) 0.8113(2) 0.25422(19) 0.0530(12) Uani 1.00 1 d .
C(19) C 0.4423(4) 0.7790(2) 0.26567(16) 0.0394(9) Uani 1.00 1 d .
C(20) C 0.3963(4) 0.7992(3) 0.31340(18) 0.0499(11) Uani 1.00 1 d .
C(21) C 0.3393(4) 0.7416(3) 0.3435(2) 0.0550(12) Uani 1.00 1 d .
C(22) C 0.3880(4) 0.7585(3) 0.4038(2) 0.0544(12) Uani 1.00 1 d .
C(23) C 0.4151(5) 0.6916(3) 0.4388(2) 0.0645(15) Uani 1.00 1 d .
C(24) C 0.4013(5) 0.6093(3) 0.4203(2) 0.0588(13) Uani 1.00 1 d .
C(25) C 0.5075(5) 0.5609(3) 0.4485(2) 0.0592(13) Uani 1.00 1 d .
C(26) C 0.5730(5) 0.5020(3) 0.4239(2) 0.0631(15) Uani 1.00 1 d .
C(27) C 0.7193(6) 0.4894(3) 0.4342(2) 0.0647(14) Uani 1.00 1 d .
C(28) C 0.7649(6) 0.4676(2) 0.3852(2) 0.0630(14) Uani 1.00 1 d .
C(29) C 0.8866(6) 0.4965(3) 0.3715(2) 0.0628(14) Uani 1.00 1 d .
C(30) C 0.9001(5) 0.5254(3) 0.3176(2) 0.0653(14) Uani 1.00 1 d .
C(31) C 0.9845(5) 0.5936(3) 0.3211(2) 0.0568(12) Uani 1.00 1 d .
C(32) C 0.9561(5) 0.6598(3) 0.2870(2) 0.0612(14) Uani 1.00 1 d .
C(33) C 0.9683(5) 0.7433(3) 0.3058(2) 0.0594(13) Uani 1.00 1 d .
C(34) C 0.8617(5) 0.7907(3) 0.2767(2) 0.0547(12) Uani 1.00 1 d .
C(35) C 0.7971(5) 0.8510(3) 0.3009(2) 0.0567(12) Uani 1.00 1 d .
C(36) C 0.6510(5) 0.8629(2) 0.2908(2) 0.0561(12) Uani 1.00 1 d .
C(37) C 0.6067(5) 0.8844(2) 0.3396(2) 0.0559(12) Uani 1.00 1 d .
C(38) C 0.4863(5) 0.8559(2) 0.3537(2) 0.0546(12) Uani 1.00 1 d .
C(39) C 0.4745(5) 0.8266(3) 0.4081(2) 0.0615(13) Uani 1.00 1 d .
C(40) C 0.5866(5) 0.8295(3) 0.4493(2) 0.0568(12) Uani 1.00 1 d .
C(41) C 0.6209(4) 0.7626(3) 0.48812(17) 0.0472(10) Uani 1.00 1 d .
C(42) C 0.5389(5) 0.6936(3) 0.48369(19) 0.0557(12) Uani 1.00 1 d .
C(43) C 0.5944(6) 0.6156(4) 0.4891(2) 0.0660(15) Uani 1.00 1 d .
C(44) C 0.7313(5) 0.6063(3) 0.50017(17) 0.0594(14) Uani 1.00 1 d .
C(45) C 0.7987(6) 0.5384(3) 0.4713(2) 0.0652(15) Uani 1.00 1 d .
C(46) C 0.9296(4) 0.5721(3) 0.46067(19) 0.0511(11) Uani 1.00 1 d .
C(47) C 0.9751(5) 0.5518(3) 0.4121(2) 0.0619(13) Uani 1.00 1 d .
C(48) C 1.0321(5) 0.6108(3) 0.3816(2) 0.0634(14) Uani 1.00 1 d .
C(49) C 1.0466(4) 0.6880(3) 0.4010(2) 0.0539(12) Uani 1.00 1 d .
C(50) C 1.0127(4) 0.7590(3) 0.3601(2) 0.0535(12) Uani 1.00 1 d .
C(51) C 0.9499(4) 0.8218(2) 0.38983(18) 0.0442(10) Uani 1.00 1 d .
C(52) C 0.9452(4) 0.7927(2) 0.44479(17) 0.0433(10) Uani 1.00 1 d .
C(53) C 1.0012(4) 0.7122(2) 0.45141(17) 0.0455(10) Uani 1.00 1 d .
C(54) C 0.9414(4) 0.6541(2) 0.48164(17) 0.0477(10) Uani 1.00 1 d .
C(55) C 0.8229(4) 0.6755(2) 0.50526(17) 0.0473(11) Uani 1.00 1 d .
C(56) C 0.7684(4) 0.7539(2) 0.49918(16) 0.0450(10) Uani 1.00 1 d .
C(57) C 0.8299(4) 0.8136(2) 0.46802(17) 0.0438(10) Uani 1.00 1 d .
C(58) C 0.7206(5) 0.8625(2) 0.43601(18) 0.0503(11) Uani 1.00 1 d .
C(59) C 0.7285(5) 0.8877(2) 0.3844(2) 0.0558(12) Uani 1.00 1 d .
C(60) C 0.8440(5) 0.8687(2) 0.3618(2) 0.0545(12) Uani 1.00 1 d .
C(61) C 0.2850(4) 0.4938(2) 0.24211(17) 0.0430(9) Uani 1.00 1 d .
C(62) C 0.2509(4) 0.5077(2) 0.18125(16) 0.0369(8) Uani 1.00 1 d .
C(63) C 0.1471(4) 0.5611(2) 0.15933(18) 0.0453(10) Uani 1.00 1 d .
C(64) C 0.1140(5) 0.5720(3) 0.1019(2) 0.0541(11) Uani 1.00 1 d .
C(65) C 0.1799(5) 0.5291(2) 0.06734(18) 0.0506(11) Uani 1.00 1 d .
C(66) C 0.2851(4) 0.4750(2) 0.08926(18) 0.0466(10) Uani 1.00 1 d .
C(67) C 0.3188(4) 0.4650(2) 0.14544(16) 0.0376(9) Uani 1.00 1 d .
C(68) C 0.4716(4) 0.6782(2) 0.14420(15) 0.0384(9) Uani 1.00 1 d .
C(69) C 0.5805(4) 0.6726(2) 0.10797(16) 0.0398(9) Uani 1.00 1 d .
C(70) C 0.1975(5) 0.8352(2) 0.1494(2) 0.0548(12) Uani 1.00 1 d .
C(71) C 0.7437(4) 0.7381(3) 0.05904(17) 0.0483(10) Uani 1.00 1 d .
C(72) C 0.7791(4) 0.6640(3) 0.04057(18) 0.0504(11) Uani 1.00 1 d .
C(73) C 0.7191(5) 0.5937(3) 0.0563(2) 0.0568(12) Uani 1.00 1 d .
C(74) C 0.6197(5) 0.5982(2) 0.08920(18) 0.0477(10) Uani 1.00 1 d .
C(75) C 0.6417(4) 0.7426(2) 0.09274(17) 0.0450(10) Uani 1.00 1 d .
H(1) H 0.3138 0.4363 0.2487 0.052 Uiso 1.00 1 c R
H(2) H 0.2006 0.5018 0.2580 0.052 Uiso 1.00 1 c R
H(3) H 0.0983 0.5903 0.1831 0.054 Uiso 1.00 1 c R
H(4) H 0.0447 0.6100 0.0871 0.065 Uiso 1.00 1 c R
H(5) H 0.1548 0.5355 0.0285 0.061 Uiso 1.00 1 c R
H(6) H 0.3329 0.4455 0.0653 0.056 Uiso 1.00 1 c R
H(7) H 0.3900 0.4281 0.1601 0.045 Uiso 1.00 1 c R
H(8) H 0.4071 0.6319 0.1356 0.046 Uiso 1.00 1 c R
H(9) H 0.4187 0.7291 0.1354 0.046 Uiso 1.00 1 c R
H(10) H 0.6151 0.7941 0.1050 0.054 Uiso 1.00 1 c R
H(11) H 0.7872 0.7863 0.0493 0.058 Uiso 1.00 1 c R
H(12) H 0.8451 0.6606 0.0168 0.060 Uiso 1.00 1 c R
H(13) H 0.7466 0.5421 0.0445 0.068 Uiso 1.00 1 c R
H(14) H 0.5775 0.5497 0.0991 0.057 Uiso 1.00 1 c R

loop_
_atom_site_aniso_label
_atom_site_aniso_U_11
_atom_site_aniso_U_22
_atom_site_aniso_U_33
_atom_site_aniso_U_12
_atom_site_aniso_U_13
_atom_site_aniso_U_23
S(1) 0.0658(8) 0.0623(7) 0.0458(7) 0.0120(5) 0.0115(5) 0.0027(5)
S(2) 0.0745(10) 0.0530(8) 0.1178(14) 0.0007(6) 0.0091(9) -0.0011(7)
C(1) 0.041(2) 0.049(2) 0.0233(18) -0.0088(17) -0.0002(16) -0.0012(16)
C(2) 0.040(2) 0.038(2) 0.032(2) -0.0006(16) 0.0017(16) -0.0075(15)
C(3) 0.036(2) 0.050(2) 0.0243(18) 0.0014(16) 0.0052(15) -0.0044(15)
C(4) 0.040(2) 0.047(2) 0.0235(18) -0.0007(16) 0.0042(16) 0.0013(15)
C(5) 0.035(2) 0.048(2) 0.0246(18) 0.0044(16) -0.0014(15) -0.0005(16)
C(6) 0.0271(18) 0.051(2) 0.0281(18) 0.0003(16) 0.0004(15) -0.0027(16)
C(7) 0.032(2) 0.071(2) 0.039(2) -0.0040(19) 0.0070(18) -0.014(2)
C(8) 0.038(2) 0.072(3) 0.041(2) -0.020(2) 0.0134(19) -0.012(2)
C(9) 0.047(2) 0.046(2) 0.0281(19) -0.0157(18) 0.0062(17) 0.0023(16)
C(10) 0.056(2) 0.038(2) 0.057(2) -0.0146(19) -0.002(2) 0.007(2)
C(11) 0.079(3) 0.036(2) 0.057(3) -0.004(2) -0.002(2) 0.000(2)
C(12) 0.067(3) 0.032(2) 0.042(2) 0.0039(19) -0.001(2) -0.0075(17)
C(13) 0.060(3) 0.058(2) 0.050(2) 0.024(2) 0.006(2) -0.020(2)
C(14) 0.039(2) 0.047(2) 0.035(2) 0.0021(17) 0.0112(17) -0.0095(17)
C(15) 0.058(2) 0.068(3) 0.039(2) -0.012(2) 0.024(2) -0.011(2)
C(16) 0.058(3) 0.077(3) 0.035(2) -0.006(2) 0.016(2) 0.009(2)
C(17) 0.056(2) 0.064(2) 0.0225(19) -0.018(2) 0.0031(18) 0.0078(18)
C(18) 0.066(3) 0.047(2) 0.040(2) -0.003(2) -0.006(2) 0.0181(19)
C(19) 0.039(2) 0.043(2) 0.033(2) 0.0110(17) 0.0004(16) 0.0018(16)
C(20) 0.049(2) 0.061(2) 0.038(2) 0.023(2) 0.0024(19) 0.004(2)
C(21) 0.034(2) 0.072(3) 0.059(3) 0.008(2) 0.007(2) -0.009(2)
C(22) 0.041(2) 0.083(3) 0.043(2) 0.009(2) 0.020(2) -0.007(2)
C(23) 0.054(2) 0.087(3) 0.064(3) -0.029(2) 0.040(2) -0.036(2)
C(24) 0.056(3) 0.081(3) 0.043(2) -0.022(2) 0.020(2) -0.006(2)
C(25) 0.074(3) 0.068(3) 0.040(2) -0.024(2) 0.023(2) 0.007(2)
C(26) 0.064(3) 0.057(2) 0.062(3) -0.019(2) -0.005(2) 0.031(2)
C(27) 0.082(3) 0.051(2) 0.053(3) -0.005(2) -0.010(2) 0.018(2)
C(28) 0.073(3) 0.033(2) 0.076(3) 0.010(2) -0.007(2) 0.008(2)
C(29) 0.081(3) 0.052(2) 0.051(2) 0.034(2) 0.001(2) 0.004(2)
C(30) 0.058(3) 0.066(3) 0.070(3) 0.020(2) 0.007(2) -0.015(2)
C(31) 0.043(2) 0.074(3) 0.055(2) 0.019(2) 0.014(2) -0.004(2)
C(32) 0.042(2) 0.077(3) 0.073(3) -0.013(2) 0.034(2) -0.028(2)
C(33) 0.050(2) 0.083(3) 0.049(2) -0.019(2) 0.017(2) -0.005(2)
C(34) 0.068(3) 0.054(2) 0.048(2) -0.016(2) 0.025(2) 0.006(2)
C(35) 0.051(2) 0.057(2) 0.060(3) -0.013(2) 0.004(2) 0.029(2)
C(36) 0.075(3) 0.042(2) 0.049(2) -0.001(2) 0.003(2) 0.011(2)
C(37) 0.059(2) 0.032(2) 0.075(3) 0.0066(19) 0.006(2) 0.004(2)
C(38) 0.070(3) 0.049(2) 0.044(2) 0.027(2) 0.010(2) -0.006(2)
C(39) 0.064(3) 0.066(3) 0.057(3) 0.007(2) 0.018(2) -0.020(2)
C(40) 0.065(3) 0.065(3) 0.041(2) 0.012(2) 0.008(2) -0.023(2)
C(41) 0.051(2) 0.064(2) 0.029(2) -0.007(2) 0.0121(18) -0.0139(19)
C(42) 0.065(3) 0.075(3) 0.034(2) -0.020(2) 0.025(2) -0.011(2)
C(43) 0.070(3) 0.095(4) 0.033(2) -0.020(3) 0.010(2) 0.012(2)
C(44) 0.069(3) 0.081(3) 0.023(2) -0.030(2) -0.007(2) 0.013(2)
C(45) 0.086(3) 0.052(2) 0.046(2) -0.013(2) -0.020(2) 0.026(2)
C(46) 0.047(2) 0.057(2) 0.043(2) 0.004(2) -0.010(2) 0.011(2)
C(47) 0.049(2) 0.073(3) 0.057(3) 0.022(2) -0.007(2) 0.012(2)
C(48) 0.036(2) 0.077(3) 0.073(3) 0.009(2) -0.003(2) -0.003(2)
C(49) 0.029(2) 0.076(3) 0.054(2) -0.001(2) -0.0004(19) -0.013(2)
C(50) 0.035(2) 0.079(3) 0.049(2) -0.020(2) 0.015(2) -0.013(2)
C(51) 0.044(2) 0.049(2) 0.037(2) -0.0191(18) 0.0019(18) -0.0047(17)
C(52) 0.044(2) 0.051(2) 0.033(2) -0.0120(18) -0.0009(17) -0.0054(17)
C(53) 0.030(2) 0.065(2) 0.036(2) -0.0076(18) -0.0081(17) -0.0011(19)
C(54) 0.045(2) 0.058(2) 0.034(2) -0.001(2) -0.0095(18) 0.0044(19)
C(55) 0.052(2) 0.061(2) 0.0236(19) -0.013(2) -0.0066(18) 0.0054(17)
C(56) 0.049(2) 0.059(2) 0.0250(19) -0.008(2) 0.0016(17) -0.0084(17)
C(57) 0.050(2) 0.050(2) 0.029(2) -0.0118(19) -0.0007(18) -0.0100(17)
C(58) 0.066(3) 0.041(2) 0.041(2) -0.002(2) 0.002(2) -0.0144(18)
C(59) 0.068(3) 0.041(2) 0.057(3) -0.008(2) 0.008(2) -0.009(2)
C(60) 0.057(2) 0.040(2) 0.063(3) -0.017(2) 0.003(2) 0.002(2)
C(61) 0.046(2) 0.047(2) 0.033(2) -0.0108(18) 0.0004(18) -0.0004(17)
C(62) 0.039(2) 0.0362(19) 0.033(2) -0.0088(16) -0.0012(16) -0.0025(15)
C(63) 0.046(2) 0.046(2) 0.041(2) 0.0008(18) -0.0001(19) -0.0075(18)
C(64) 0.059(2) 0.051(2) 0.047(2) 0.006(2) -0.004(2) 0.007(2)
C(65) 0.067(3) 0.050(2) 0.031(2) -0.005(2) -0.001(2) 0.0027(18)
C(66) 0.054(2) 0.051(2) 0.035(2) -0.003(2) 0.0070(19) -0.0063(18)
C(67) 0.038(2) 0.036(2) 0.038(2) -0.0010(15) 0.0034(17) -0.0028(16)
C(68) 0.041(2) 0.050(2) 0.0236(18) -0.0004(17) 0.0028(16) 0.0018(16)
C(69) 0.044(2) 0.052(2) 0.0230(18) -0.0019(17) 0.0032(16) 0.0018(16)
C(70) 0.064(3) 0.052(2) 0.047(2) 0.017(2) 0.004(2) -0.002(2)
C(71) 0.052(2) 0.060(2) 0.031(2) -0.006(2) 0.0010(19) 0.0075(19)
C(72) 0.043(2) 0.076(3) 0.035(2) 0.011(2) 0.0145(19) 0.012(2)
C(73) 0.070(3) 0.056(2) 0.047(2) 0.016(2) 0.017(2) 0.009(2)
C(74) 0.063(2) 0.044(2) 0.038(2) -0.0026(19) 0.014(2) 0.0050(18)
C(75) 0.054(2) 0.049(2) 0.032(2) 0.0001(19) 0.0048(19) 0.0045(17)

loop_
_atom_type_symbol
_atom_type_description
_atom_type_scat_dispersion_real
_atom_type_scat_dispersion_imag
_atom_type_scat_source
C C 0.018 0.009
;
International Tables for Crystallography
(1992, Vol. C, Tables 4.2.6.8 and 6.1.1.4)
;
H H 0.000 0.000
;
International Tables for Crystallography
(1992, Vol. C, Table 6.1.1.4)
;
S S 0.333 0.557
;
International Tables for Crystallography
(1992, Vol. C, Tables 4.2.6.8 and 6.1.1.4)
;

loop_
_geom_angle_atom_site_label_1
_geom_angle_atom_site_label_2
_geom_angle_atom_site_label_3
_geom_angle
_geom_angle_publ_flag
C(2) C(1) C(6) 107.7(3) yes
C(2) C(1) C(9) 107.2(3) yes
C(2) C(1) C(61) 114.6(3) yes
C(6) C(1) C(9) 101.8(3) yes
C(6) C(1) C(61) 115.4(3) yes
C(9) C(1) C(61) 109.0(3) yes
C(1) C(2) C(3) 124.2(3) yes
C(1) C(2) C(12) 121.0(3) yes
C(3) C(2) C(12) 109.2(3) yes
C(2) C(3) C(4) 124.3(3) yes
C(2) C(3) C(14) 110.6(3) yes
C(4) C(3) C(14) 119.9(3) yes
C(3) C(4) C(5) 107.7(3) yes
C(3) C(4) C(17) 108.9(3) yes
C(3) C(4) C(68) 113.6(3) yes
C(5) C(4) C(17) 100.6(3) yes
C(5) C(4) C(68) 112.7(3) yes
C(17) C(4) C(68) 112.5(3) yes
C(4) C(5) C(6) 124.1(3) yes
C(4) C(5) C(19) 111.5(3) yes
C(6) C(5) C(19) 117.9(3) yes
C(1) C(6) C(5) 124.2(3) yes
C(1) C(6) C(7) 110.6(3) yes
C(5) C(6) C(7) 118.8(3) yes
C(6) C(7) C(8) 106.9(3) yes
C(6) C(7) C(21) 123.0(4) yes
C(8) C(7) C(21) 118.9(4) yes
C(7) C(8) C(9) 106.9(3) yes
C(7) C(8) C(24) 119.9(4) yes
C(9) C(8) C(24) 123.1(4) yes
C(1) C(9) C(8) 110.5(3) yes
C(1) C(9) C(10) 123.5(4) yes
C(8) C(9) C(10) 120.0(3) yes
C(9) C(10) C(11) 123.8(4) yes
C(9) C(10) C(26) 117.8(4) yes
C(11) C(10) C(26) 107.1(4) yes
C(10) C(11) C(12) 117.4(4) yes
C(10) C(11) C(28) 108.4(4) yes
C(12) C(11) C(28) 121.1(5) yes
C(2) C(12) C(11) 123.1(4) yes
C(2) C(12) C(13) 106.4(3) yes
C(11) C(12) C(13) 119.7(4) yes
C(12) C(13) C(14) 105.2(3) yes
C(12) C(13) C(30) 119.4(4) yes
C(14) C(13) C(30) 123.0(4) yes
C(3) C(14) C(13) 108.5(3) yes
C(3) C(14) C(15) 120.7(3) yes
C(13) C(14) C(15) 119.7(3) yes
C(14) C(15) C(16) 121.5(4) yes
C(14) C(15) C(32) 117.0(4) yes
C(16) C(15) C(32) 108.4(4) yes
C(15) C(16) C(17) 120.0(4) yes
C(15) C(16) C(34) 107.9(4) yes
C(17) C(16) C(34) 120.9(4) yes
C(4) C(17) C(16) 124.7(4) yes
C(4) C(17) C(18) 109.5(3) yes
C(16) C(17) C(18) 118.8(4) yes
C(17) C(18) C(19) 107.6(3) yes
C(17) C(18) C(36) 121.2(4) yes
C(19) C(18) C(36) 120.9(4) yes
C(5) C(19) C(18) 108.2(3) yes
C(5) C(19) C(20) 120.6(3) yes
C(18) C(19) C(20) 120.8(3) yes
C(19) C(20) C(21) 121.4(4) yes
C(19) C(20) C(38) 117.3(4) yes
C(21) C(20) C(38) 108.4(3) yes
C(7) C(21) C(20) 118.2(4) yes
C(7) C(21) C(22) 121.2(4) yes
C(20) C(21) C(22) 108.2(4) yes
C(21) C(22) C(23) 117.3(4) yes
C(21) C(22) C(39) 107.8(4) yes
C(23) C(22) C(39) 122.4(4) yes
C(22) C(23) C(24) 123.6(4) yes
C(22) C(23) C(42) 118.8(4) yes
C(24) C(23) C(42) 106.0(4) yes
C(8) C(24) C(23) 119.1(4) yes
C(8) C(24) C(25) 116.7(4) yes
C(23) C(24) C(25) 111.0(4) yes
C(24) C(25) C(26) 123.7(4) yes
C(24) C(25) C(43) 106.4(4) yes
C(26) C(25) C(43) 117.5(5) yes
C(10) C(26) C(25) 118.5(4) yes
C(10) C(26) C(27) 106.1(4) yes
C(25) C(26) C(27) 124.4(4) yes
C(26) C(27) C(28) 110.4(4) yes
C(26) C(27) C(45) 118.5(5) yes
C(28) C(27) C(45) 119.5(5) yes
C(11) C(28) C(27) 107.9(5) yes
C(11) C(28) C(29) 117.2(5) yes
C(27) C(28) C(29) 122.9(4) yes
C(28) C(29) C(30) 124.2(4) yes
C(28) C(29) C(47) 118.1(5) yes
C(30) C(29) C(47) 105.9(4) yes
C(13) C(30) C(29) 118.4(5) yes
C(13) C(30) C(31) 117.9(5) yes
C(29) C(30) C(31) 111.2(4) yes
C(30) C(31) C(32) 123.0(4) yes
C(30) C(31) C(48) 106.9(4) yes
C(32) C(31) C(48) 116.8(5) yes
C(15) C(32) C(31) 119.3(4) yes
C(15) C(32) C(33) 105.4(4) yes
C(31) C(32) C(33) 124.0(5) yes
C(32) C(33) C(34) 110.5(4) yes
C(32) C(33) C(50) 119.4(5) yes
C(34) C(33) C(50) 118.8(5) yes
C(16) C(34) C(33) 107.8(4) yes
C(16) C(34) C(35) 117.6(4) yes
C(33) C(34) C(35) 123.1(4) yes
C(34) C(35) C(36) 123.7(4) yes
C(34) C(35) C(60) 118.9(4) yes
C(36) C(35) C(60) 105.6(4) yes
C(18) C(36) C(35) 117.8(4) yes
C(18) C(36) C(37) 119.5(5) yes
C(35) C(36) C(37) 110.1(4) yes
C(36) C(37) C(38) 123.1(4) yes
C(36) C(37) C(59) 108.2(4) yes
C(38) C(37) C(59) 116.7(4) yes
C(20) C(38) C(37) 118.4(4) yes
C(20) C(38) C(39) 105.3(4) yes
C(37) C(38) C(39) 124.0(4) yes
C(22) C(39) C(38) 110.2(4) yes
C(22) C(39) C(40) 119.2(4) yes
C(38) C(39) C(40) 119.3(5) yes
C(39) C(40) C(41) 121.7(4) yes
C(39) C(40) C(58) 118.5(4) yes
C(41) C(40) C(58) 107.4(4) yes
C(40) C(41) C(42) 120.0(3) yes
C(40) C(41) C(56) 108.0(4) yes
C(42) C(41) C(56) 119.4(4) yes
C(23) C(42) C(41) 117.8(4) yes
C(23) C(42) C(43) 108.0(4) yes
C(41) C(42) C(43) 122.0(4) yes
C(25) C(43) C(42) 108.6(4) yes
C(25) C(43) C(44) 120.4(5) yes
C(42) C(43) C(44) 119.5(5) yes
C(43) C(44) C(45) 119.6(4) yes
C(43) C(44) C(55) 121.5(5) yes
C(45) C(44) C(55) 107.1(4) yes
C(27) C(45) C(44) 119.6(5) yes
C(27) C(45) C(46) 121.7(5) yes
C(44) C(45) C(46) 106.0(4) yes
C(45) C(46) C(47) 119.4(4) yes
C(45) C(46) C(54) 107.8(4) yes
C(47) C(46) C(54) 121.0(4) yes
C(29) C(47) C(46) 118.4(4) yes
C(29) C(47) C(48) 107.6(4) yes
C(46) C(47) C(48) 121.0(5) yes
C(31) C(48) C(47) 108.3(4) yes
C(31) C(48) C(49) 121.1(5) yes
C(47) C(48) C(49) 119.2(5) yes
C(48) C(49) C(50) 119.0(4) yes
C(48) C(49) C(53) 122.0(4) yes
C(50) C(49) C(53) 106.7(4) yes
C(33) C(50) C(49) 119.7(4) yes
C(33) C(50) C(51) 122.2(4) yes
C(49) C(50) C(51) 105.8(4) yes
C(50) C(51) C(52) 108.7(3) yes
C(50) C(51) C(60) 119.6(4) yes
C(52) C(51) C(60) 120.3(4) yes
C(51) C(52) C(53) 109.7(3) yes
C(51) C(52) C(57) 117.6(3) yes
C(53) C(52) C(57) 120.3(4) yes
C(49) C(53) C(52) 109.2(3) yes
C(49) C(53) C(54) 119.3(4) yes
C(52) C(53) C(54) 119.9(4) yes
C(46) C(54) C(53) 117.5(4) yes
C(46) C(54) C(55) 110.7(4) yes
C(53) C(54) C(55) 119.7(4) yes
C(44) C(55) C(54) 108.4(4) yes
C(44) C(55) C(56) 119.5(4) yes
C(54) C(55) C(56) 120.6(4) yes
C(41) C(56) C(55) 118.1(4) yes
C(41) C(56) C(57) 109.8(3) yes
C(55) C(56) C(57) 119.6(4) yes
C(52) C(57) C(56) 119.9(4) yes
C(52) C(57) C(58) 119.4(3) yes
C(56) C(57) C(58) 108.6(4) yes
C(40) C(58) C(57) 106.2(3) yes
C(40) C(58) C(59) 120.6(4) yes
C(57) C(58) C(59) 121.0(4) yes
C(37) C(59) C(58) 120.9(5) yes
C(37) C(59) C(60) 108.1(4) yes
C(58) C(59) C(60) 119.6(4) yes
C(35) C(60) C(51) 117.3(4) yes
C(35) C(60) C(59) 107.9(4) yes
C(51) C(60) C(59) 122.0(4) yes
C(1) C(61) C(62) 115.1(3) yes
C(61) C(62) C(63) 120.6(3) yes
C(61) C(62) C(67) 120.6(3) yes
C(63) C(62) C(67) 118.8(3) yes
C(62) C(63) C(64) 119.9(4) yes
C(63) C(64) C(65) 120.8(4) yes
C(64) C(65) C(66) 119.6(4) yes
C(65) C(66) C(67) 119.7(4) yes
C(62) C(67) C(66) 121.3(3) yes
C(4) C(68) C(69) 113.0(3) yes
C(68) C(69) C(74) 121.2(4) yes
C(68) C(69) C(75) 120.0(3) yes
C(74) C(69) C(75) 118.8(4) yes
S(1) C(70) S(2) 178.9(3) yes
C(72) C(71) C(75) 119.4(4) yes
C(71) C(72) C(73) 120.2(4) yes
C(72) C(73) C(74) 120.2(4) yes
C(69) C(74) C(73) 120.8(4) yes
C(69) C(75) C(71) 120.5(4) yes
C(1) C(61) H(1) 108.5(3) no
C(1) C(61) H(2) 108.5(3) no
C(62) C(61) H(1) 108.5(3) no
C(62) C(61) H(2) 108.5(3) no
H(1) C(61) H(2) 107.5(4) no
C(62) C(63) H(3) 120.1 no
C(64) C(63) H(3) 120.1 no
C(63) C(64) H(4) 119.6 no
C(65) C(64) H(4) 119.6 no
C(64) C(65) H(5) 120.2 no
C(66) C(65) H(5) 120.2 no
C(65) C(66) H(6) 120.1 no
C(67) C(66) H(6) 120.1 no
C(62) C(67) H(7) 119.4 no
C(66) C(67) H(7) 119.4 no
C(4) C(68) H(8) 109.0(3) no
C(4) C(68) H(9) 109.0(3) no
C(69) C(68) H(8) 109.0(3) no
C(69) C(68) H(9) 109.0(3) no
H(8) C(68) H(9) 107.8(3) no
C(72) C(71) H(11) 120.3 no
C(75) C(71) H(11) 120.3 no
C(71) C(72) H(12) 119.9 no
C(73) C(72) H(12) 119.9 no
C(72) C(73) H(13) 119.9 no
C(74) C(73) H(13) 119.9 no
C(69) C(74) H(14) 119.6 no
C(73) C(74) H(14) 119.6 no
C(69) C(75) H(10) 119.8 no
C(71) C(75) H(10) 119.8 no

loop_
_geom_bond_atom_site_label_1
_geom_bond_atom_site_label_2
_geom_bond_distance
_geom_bond_publ_flag
S(1) C(70) 1.552(5) yes
S(2) C(70) 1.532(5) yes
C(1) C(2) 1.531(6) yes
C(1) C(6) 1.520(5) yes
C(1) C(9) 1.534(5) yes
C(1) C(61) 1.567(5) yes
C(2) C(3) 1.364(5) yes
C(2) C(12) 1.464(5) yes
C(3) C(4) 1.510(5) yes
C(3) C(14) 1.461(5) yes
C(4) C(5) 1.537(6) yes
C(4) C(17) 1.545(6) yes
C(4) C(68) 1.564(5) yes
C(5) C(6) 1.358(5) yes
C(5) C(19) 1.455(5) yes
C(6) C(7) 1.444(6) yes
C(7) C(8) 1.533(6) yes
C(7) C(21) 1.348(7) yes
C(8) C(9) 1.436(6) yes
C(8) C(24) 1.381(6) yes
C(9) C(10) 1.352(6) yes
C(10) C(11) 1.420(8) yes
C(10) C(26) 1.515(7) yes
C(11) C(12) 1.345(7) yes
C(11) C(28) 1.480(7) yes
C(12) C(13) 1.532(7) yes
C(13) C(14) 1.439(6) yes
C(13) C(30) 1.375(7) yes
C(14) C(15) 1.379(6) yes
C(15) C(16) 1.404(7) yes
C(15) C(32) 1.512(6) yes
C(16) C(17) 1.342(6) yes
C(16) C(34) 1.495(6) yes
C(17) C(18) 1.501(6) yes
C(18) C(19) 1.462(6) yes
C(18) C(36) 1.372(6) yes
C(19) C(20) 1.371(6) yes
C(20) C(21) 1.380(7) yes
C(20) C(38) 1.526(6) yes
C(21) C(22) 1.501(7) yes
C(22) C(23) 1.392(7) yes
C(22) C(39) 1.401(7) yes
C(23) C(24) 1.425(8) yes
C(23) C(42) 1.496(6) yes
C(24) C(25) 1.400(7) yes
C(25) C(26) 1.363(8) yes
C(25) C(43) 1.496(7) yes
C(26) C(27) 1.438(8) yes
C(27) C(28) 1.405(8) yes
C(27) C(45) 1.359(7) yes
C(28) C(29) 1.388(8) yes
C(29) C(30) 1.435(8) yes
C(29) C(47) 1.509(7) yes
C(30) C(31) 1.389(7) yes
C(31) C(32) 1.370(7) yes
C(31) C(48) 1.507(7) yes
C(32) C(33) 1.446(8) yes
C(33) C(34) 1.401(7) yes
C(33) C(50) 1.353(6) yes
C(34) C(35) 1.368(7) yes
C(35) C(36) 1.434(7) yes
C(35) C(60) 1.516(7) yes
C(36) C(37) 1.394(8) yes
C(37) C(38) 1.377(7) yes
C(37) C(59) 1.483(7) yes
C(38) C(39) 1.444(7) yes
C(39) C(40) 1.364(7) yes
C(40) C(41) 1.455(6) yes
C(40) C(58) 1.518(7) yes
C(41) C(42) 1.386(7) yes
C(41) C(56) 1.442(6) yes
C(42) C(43) 1.390(8) yes
C(43) C(44) 1.341(8) yes
C(44) C(45) 1.534(7) yes
C(44) C(55) 1.444(7) yes
C(45) C(46) 1.471(7) yes
C(46) C(47) 1.388(7) yes
C(46) C(54) 1.438(6) yes
C(47) C(48) 1.401(8) yes
C(48) C(49) 1.353(7) yes
C(49) C(50) 1.536(7) yes
C(49) C(53) 1.446(6) yes
C(50) C(51) 1.464(6) yes
C(51) C(52) 1.441(6) yes
C(51) C(60) 1.381(6) yes
C(52) C(53) 1.431(6) yes
C(52) C(57) 1.402(6) yes
C(53) C(54) 1.403(6) yes
C(54) C(55) 1.438(6) yes
C(55) C(56) 1.394(6) yes
C(56) C(57) 1.442(6) yes
C(57) C(58) 1.460(6) yes
C(58) C(59) 1.349(7) yes
C(59) C(60) 1.390(8) yes
C(61) C(62) 1.492(5) yes
C(62) C(63) 1.384(5) yes
C(62) C(67) 1.387(5) yes
C(63) C(64) 1.403(6) yes
C(64) C(65) 1.355(7) yes
C(65) C(66) 1.400(6) yes
C(66) C(67) 1.372(5) yes
C(68) C(69) 1.514(6) yes
C(69) C(74) 1.385(6) yes
C(69) C(75) 1.380(6) yes
C(71) C(72) 1.367(7) yes
C(71) C(75) 1.414(6) yes
C(72) C(73) 1.383(7) yes
C(73) C(74) 1.379(7) yes
C(61) H(1) 0.990(4) no
C(61) H(2) 0.990(4) no
C(63) H(3) 0.950 no
C(64) H(4) 0.950 no
C(65) H(5) 0.950 no
C(66) H(6) 0.950 no
C(67) H(7) 0.950 no
C(68) H(8) 0.990(4) no
C(68) H(9) 0.990(4) no
C(71) H(11) 0.950 no
C(72) H(12) 0.950 no
C(73) H(13) 0.950 no
C(74) H(14) 0.950 no
C(75) H(10) 0.950 no

loop_
_geom_contact_atom_site_label_1
_geom_contact_atom_site_label_2
_geom_contact_distance
_geom_contact_site_symmetry_2
S(1) C(9) 3.431(4) 2_555
S(1) C(29) 3.446(6) 2_655
S(1) C(30) 3.565(5) 2_655
S(1) C(44) 3.391(4) 4_464
S(1) C(55) 3.486(4) 4_464
S(2) C(10) 3.494(4) 2_555
C(7) C(31) 3.560(6) 1_455
C(7) C(48) 3.561(7) 1_455
C(8) C(48) 3.355(6) 1_455
C(9) S(1) 3.431(4) 2_545
C(9) C(70) 3.456(6) 2_545
C(10) S(2) 3.494(4) 2_545
C(10) C(70) 3.283(6) 2_545
C(12) C(35) 3.300(7) 2_645
C(13) C(35) 3.430(7) 2_645
C(13) C(36) 3.228(7) 2_645
C(19) C(70) 3.527(5) .
C(21) C(49) 3.545(7) 1_455
C(21) C(50) 3.335(6) 1_455
C(22) C(49) 3.555(6) 1_455
C(23) C(49) 3.596(6) 1_455
C(25) C(25) 3.248(7) 3_666
C(25) C(26) 3.523(7) 3_666
C(25) C(43) 3.507(8) 3_666
C(26) C(25) 3.523(7) 3_666
C(26) C(43) 3.504(8) 3_666
C(29) S(1) 3.446(6) 2_645
C(30) S(1) 3.565(5) 2_645
C(31) C(7) 3.560(6) 1_655
C(35) C(12) 3.300(7) 2_655
C(35) C(13) 3.430(7) 2_655
C(36) C(13) 3.228(7) 2_655
C(38) C(62) 3.426(6) 2_555
C(38) C(67) 3.510(6) 2_555
C(39) C(66) 3.547(7) 2_555
C(43) C(25) 3.507(8) 3_666
C(43) C(26) 3.504(8) 3_666
C(44) S(1) 3.391(4) 4_565
C(45) C(46) 3.423(6) 3_766
C(46) C(45) 3.423(6) 3_766
C(46) C(46) 3.215(6) 3_766
C(48) C(7) 3.561(7) 1_655
C(48) C(8) 3.355(6) 1_655
C(49) C(21) 3.545(7) 1_655
C(49) C(22) 3.555(6) 1_655
C(49) C(23) 3.596(6) 1_655
C(50) C(21) 3.335(6) 1_655
C(51) C(67) 3.492(6) 2_655
C(53) C(71) 3.342(5) 4_565
C(53) C(75) 3.584(5) 4_565
C(54) C(75) 3.514(5) 4_565
C(55) S(1) 3.486(4) 4_565
C(62) C(38) 3.426(6) 2_545
C(66) C(39) 3.547(7) 2_545
C(67) C(38) 3.510(6) 2_545
C(67) C(51) 3.492(6) 2_645
C(70) C(9) 3.456(6) 2_555
C(70) C(10) 3.283(6) 2_555
C(70) C(19) 3.527(5) .
C(71) C(53) 3.342(5) 4_464
C(75) C(53) 3.584(5) 4_464
C(75) C(54) 3.514(5) 4_464
S(1) H(1) 3.3261(13) 2_555
S(1) H(2) 3.1418(12) 2_555
S(1) H(9) 2.8300(13) .
S(1) H(10) 3.558 .
S(2) H(1) 3.4391(16) 2_555
S(2) H(3) 3.210 .
S(2) H(4) 3.326 .
S(2) H(11) 3.568 1_455
C(15) H(3) 3.406 1_655
C(19) H(1) 3.589(4) 2_555
C(20) H(1) 3.254(4) 2_555
C(22) H(12) 3.173 4_465
C(23) H(11) 3.210 4_465
C(23) H(12) 3.240 4_465
C(27) H(11) 3.360 2_645
C(28) H(10) 3.079 2_645
C(28) H(11) 3.465 2_645
C(29) H(10) 3.374 2_645
C(30) H(2) 3.555(6) 1_655
C(31) H(2) 3.224(5) 1_655
C(32) H(3) 3.324 1_655
C(33) H(7) 3.385 2_655
C(34) H(7) 3.490 2_655
C(35) H(7) 3.322 2_655
C(39) H(12) 3.166 4_465
C(40) H(5) 2.947 4_565
C(40) H(12) 3.140 4_465
C(41) H(4) 3.390 4_565
C(41) H(5) 3.458 4_565
C(41) H(12) 3.191 4_465
C(42) H(11) 3.210 4_465
C(42) H(12) 3.256 4_465
C(50) H(7) 3.009 2_655
C(51) H(6) 3.017 2_655
C(51) H(7) 2.781 2_655
C(52) H(6) 3.369 2_655
C(53) H(11) 3.374 4_565
C(54) H(10) 3.321 4_565
C(55) H(9) 3.539(4) 4_565
C(55) H(10) 3.478 4_565
C(56) H(9) 3.428(3) 4_565
C(57) H(5) 3.499 4_565
C(58) H(5) 2.985 4_565
C(58) H(13) 2.996 2_655
C(59) H(13) 3.064 2_655
C(59) H(14) 3.262 2_655
C(60) H(7) 2.940 2_655
C(60) H(14) 3.177 2_655
C(64) H(12) 3.405 1_455
C(65) H(13) 3.186 3_665
C(66) H(12) 3.498 3_665
C(66) H(13) 3.259 3_665
C(70) H(1) 3.023(4) 2_555
C(70) H(2) 3.587(4) 2_555
C(70) H(9) 2.863(5) .
C(72) H(4) 2.815 1_655
C(72) H(6) 3.196 3_665
C(73) H(4) 3.183 1_655
C(73) H(5) 3.363 3_665
C(73) H(6) 3.013 3_665
H(1) S(1) 3.3261(13) 2_545
H(1) S(2) 3.4391(16) 2_545
H(1) C(19) 3.589(4) 2_545
H(1) C(20) 3.254(4) 2_545
H(1) C(70) 3.023(4) 2_545
H(2) S(1) 3.1418(12) 2_545
H(2) C(30) 3.555(6) 1_455
H(2) C(31) 3.224(5) 1_455
H(2) C(70) 3.587(4) 2_545
H(3) S(2) 3.210 .
H(3) C(15) 3.406 1_455
H(3) C(32) 3.324 1_455
H(4) S(2) 3.326 .
H(4) C(41) 3.390 4_464
H(4) C(72) 2.815 1_455
H(4) C(73) 3.183 1_455
H(4) H(12) 2.523 1_455
H(4) H(13) 3.151 1_455
H(5) C(40) 2.947 4_464
H(5) C(41) 3.458 4_464
H(5) C(57) 3.499 4_464
H(5) C(58) 2.985 4_464
H(5) C(73) 3.363 3_665
H(5) H(5) 3.342 3_565
H(5) H(12) 3.408 3_665
H(5) H(13) 2.531 3_665
H(6) C(51) 3.017 2_645
H(6) C(52) 3.369 2_645
H(6) C(72) 3.196 3_665
H(6) C(73) 3.013 3_665
H(6) H(12) 2.993 3_665
H(6) H(13) 2.684 3_665
H(7) C(33) 3.385 2_645
H(7) C(34) 3.490 2_645
H(7) C(35) 3.322 2_645
H(7) C(50) 3.009 2_645
H(7) C(51) 2.781 2_645
H(7) C(60) 2.940 2_645
H(9) S(1) 2.8300(13) .
H(9) C(55) 3.539(4) 4_464
H(9) C(56) 3.428(3) 4_464
H(9) C(70) 2.863(5) .
H(10) S(1) 3.558 .
H(10) C(28) 3.079 2_655
H(10) C(29) 3.374 2_655
H(10) C(54) 3.321 4_464
H(10) C(55) 3.478 4_464
H(11) S(2) 3.568 1_655
H(11) C(23) 3.210 4_564
H(11) C(27) 3.360 2_655
H(11) C(28) 3.465 2_655
H(11) C(42) 3.210 4_564
H(11) C(53) 3.374 4_464
H(12) C(22) 3.173 4_564
H(12) C(23) 3.240 4_564
H(12) C(39) 3.166 4_564
H(12) C(40) 3.140 4_564
H(12) C(41) 3.191 4_564
H(12) C(42) 3.256 4_564
H(12) C(64) 3.405 1_655
H(12) C(66) 3.498 3_665
H(12) H(4) 2.523 1_655
H(12) H(5) 3.408 3_665
H(12) H(6) 2.993 3_665
H(13) C(58) 2.996 2_645
H(13) C(59) 3.064 2_645
H(13) C(65) 3.186 3_665
H(13) C(66) 3.259 3_665
H(13) H(4) 3.151 1_655
H(13) H(5) 2.531 3_665
H(13) H(6) 2.684 3_665
H(14) C(59) 3.262 2_645
H(14) C(60) 3.177 2_645

loop_
_geom_torsion_atom_site_label_1
_geom_torsion_atom_site_label_2
_geom_torsion_atom_site_label_3
_geom_torsion_atom_site_label_4
_geom_torsion
C(2) C(1) C(6) C(5) 21.1(4)
C(2) C(1) C(6) C(7) -130.2(3)
C(6) C(1) C(2) C(3) -21.0(4)
C(6) C(1) C(2) C(12) 129.9(3)
C(2) C(1) C(9) C(8) 130.5(3)
C(2) C(1) C(9) C(10) -22.1(5)
C(9) C(1) C(2) C(3) -129.9(3)
C(9) C(1) C(2) C(12) 21.0(4)
C(2) C(1) C(61) C(62) -62.1(4)
C(61) C(1) C(2) C(3) 108.9(4)
C(61) C(1) C(2) C(12) -100.2(4)
C(6) C(1) C(9) C(8) 17.5(4)
C(6) C(1) C(9) C(10) -135.1(4)
C(9) C(1) C(6) C(5) 133.7(3)
C(9) C(1) C(6) C(7) -17.5(4)
C(6) C(1) C(61) C(62) 63.9(4)
C(61) C(1) C(6) C(5) -108.4(4)
C(61) C(1) C(6) C(7) 100.4(3)
C(9) C(1) C(61) C(62) 177.8(3)
C(61) C(1) C(9) C(8) -104.9(4)
C(61) C(1) C(9) C(10) 102.5(4)
C(1) C(2) C(3) C(4) -0.5(5)
C(1) C(2) C(3) C(14) 153.8(3)
C(1) C(2) C(12) C(11) -11.7(6)
C(1) C(2) C(12) C(13) -155.6(3)
C(3) C(2) C(12) C(11) 143.1(4)
C(3) C(2) C(12) C(13) -0.8(4)
C(12) C(2) C(3) C(4) -154.4(3)
C(12) C(2) C(3) C(14) 0.0(3)
C(2) C(3) C(4) C(5) 21.7(4)
C(2) C(3) C(4) C(17) 129.9(4)
C(2) C(3) C(4) C(68) -103.9(4)
C(2) C(3) C(14) C(13) 0.8(4)
C(2) C(3) C(14) C(15) -142.9(4)
C(4) C(3) C(14) C(13) 156.5(3)
C(4) C(3) C(14) C(15) 12.8(5)
C(14) C(3) C(4) C(5) -130.5(3)
C(14) C(3) C(4) C(17) -22.3(5)
C(14) C(3) C(4) C(68) 103.9(4)
C(3) C(4) C(5) C(6) -21.5(4)
C(3) C(4) C(5) C(19) 129.4(3)
C(3) C(4) C(17) C(16) 22.0(5)
C(3) C(4) C(17) C(18) -128.3(3)
C(3) C(4) C(68) C(69) -66.7(4)
C(5) C(4) C(17) C(16) 135.0(4)
C(5) C(4) C(17) C(18) -15.2(4)
C(17) C(4) C(5) C(6) -135.5(3)
C(17) C(4) C(5) C(19) 15.4(3)
C(5) C(4) C(68) C(69) 170.4(3)
C(68) C(4) C(5) C(6) 104.6(4)
C(68) C(4) C(5) C(19) -104.5(3)
C(17) C(4) C(68) C(69) 57.6(4)
C(68) C(4) C(17) C(16) -104.9(4)
C(68) C(4) C(17) C(18) 104.9(3)
C(4) C(5) C(6) C(1) 0.1(4)
C(4) C(5) C(6) C(7) 149.2(3)
C(4) C(5) C(19) C(18) -10.1(4)
C(4) C(5) C(19) C(20) -155.3(3)
C(6) C(5) C(19) C(18) 142.8(3)
C(6) C(5) C(19) C(20) -2.3(5)
C(19) C(5) C(6) C(1) -149.2(3)
C(19) C(5) C(6) C(7) -0.1(4)
C(1) C(6) C(7) C(8) 11.6(4)
C(1) C(6) C(7) C(21) 154.7(3)
C(5) C(6) C(7) C(8) -141.5(3)
C(5) C(6) C(7) C(21) 1.7(5)
C(6) C(7) C(8) C(9) -0.1(3)
C(6) C(7) C(8) C(24) 146.4(4)
C(6) C(7) C(21) C(20) -0.7(6)
C(6) C(7) C(21) C(22) -138.5(4)
C(8) C(7) C(21) C(20) 138.4(4)
C(8) C(7) C(21) C(22) 0.5(6)
C(21) C(7) C(8) C(9) -145.0(4)
C(21) C(7) C(8) C(24) 1.4(6)
C(7) C(8) C(9) C(1) -11.4(4)
C(7) C(8) C(9) C(10) 142.4(4)
C(7) C(8) C(24) C(23) -2.1(7)
C(7) C(8) C(24) C(25) -139.8(5)
C(9) C(8) C(24) C(23) 138.7(5)
C(9) C(8) C(24) C(25) 1.0(7)
C(24) C(8) C(9) C(1) -156.4(4)
C(24) C(8) C(9) C(10) -2.7(7)
C(1) C(9) C(10) C(11) 13.1(6)
C(1) C(9) C(10) C(26) 152.0(4)
C(8) C(9) C(10) C(11) -137.1(4)
C(8) C(9) C(10) C(26) 1.8(6)
C(9) C(10) C(11) C(12) 0.1(5)
C(9) C(10) C(11) C(28) 141.9(4)
C(9) C(10) C(26) C(25) 0.6(7)
C(9) C(10) C(26) C(27) -145.1(4)
C(11) C(10) C(26) C(25) 145.7(5)
C(11) C(10) C(26) C(27) 0.0(4)
C(26) C(10) C(11) C(12) -142.4(4)
C(26) C(10) C(11) C(28) -0.7(5)
C(10) C(11) C(12) C(2) -0.6(6)
C(10) C(11) C(12) C(13) 138.8(4)
C(10) C(11) C(28) C(27) 1.1(5)
C(10) C(11) C(28) C(29) -142.8(4)
C(12) C(11) C(28) C(27) 141.1(4)
C(12) C(11) C(28) C(29) -2.7(7)
C(28) C(11) C(12) C(2) -137.3(4)
C(28) C(11) C(12) C(13) 2.0(6)
C(2) C(12) C(13) C(14) 1.2(4)
C(2) C(12) C(13) C(30) 144.6(4)
C(11) C(12) C(13) C(14) -144.1(4)
C(11) C(12) C(13) C(30) -0.8(7)
C(12) C(13) C(14) C(3) -1.2(4)
C(12) C(13) C(14) C(15) 142.9(4)
C(12) C(13) C(30) C(29) 0.2(6)
C(12) C(13) C(30) C(31) -138.5(5)
C(14) C(13) C(30) C(29) 136.8(5)
C(14) C(13) C(30) C(31) -2.0(8)
C(30) C(13) C(14) C(3) -142.8(5)
C(30) C(13) C(14) C(15) 1.3(8)
C(3) C(14) C(15) C(16) 1.8(6)
C(3) C(14) C(15) C(32) 138.5(4)
C(13) C(14) C(15) C(16) -138.0(4)
C(13) C(14) C(15) C(32) -1.2(7)
C(14) C(15) C(16) C(17) -3.3(7)
C(14) C(15) C(16) C(34) 140.7(4)
C(14) C(15) C(32) C(31) 2.0(7)
C(14) C(15) C(32) C(33) -143.0(4)
C(16) C(15) C(32) C(31) 144.0(5)
C(16) C(15) C(32) C(33) -1.0(6)
C(32) C(15) C(16) C(17) -143.3(4)
C(32) C(15) C(16) C(34) 0.7(6)
C(15) C(16) C(17) C(4) -10.0(6)
C(15) C(16) C(17) C(18) 137.7(4)
C(15) C(16) C(34) C(33) -0.1(4)
C(15) C(16) C(34) C(35) -144.7(4)
C(17) C(16) C(34) C(33) 143.5(5)
C(17) C(16) C(34) C(35) -1.0(7)
C(34) C(16) C(17) C(4) -149.3(4)
C(34) C(16) C(17) C(18) -1.6(7)
C(4) C(17) C(18) C(19) 10.3(4)
C(4) C(17) C(18) C(36) 155.5(4)
C(16) C(17) C(18) C(19) -141.9(4)
C(16) C(17) C(18) C(36) 3.3(7)
C(17) C(18) C(19) C(5) -0.2(4)
C(17) C(18) C(19) C(20) 144.9(4)
C(17) C(18) C(36) C(35) -2.1(7)
C(17) C(18) C(36) C(37) -140.2(4)
C(19) C(18) C(36) C(35) 138.6(4)
C(19) C(18) C(36) C(37) 0.4(6)
C(36) C(18) C(19) C(5) -145.5(4)
C(36) C(18) C(19) C(20) -0.5(6)
C(5) C(19) C(20) C(21) 3.4(6)
C(5) C(19) C(20) C(38) 140.6(4)
C(18) C(19) C(20) C(21) -137.4(4)
C(18) C(19) C(20) C(38) -0.2(5)
C(19) C(20) C(21) C(7) -1.9(6)
C(19) C(20) C(21) C(22) 140.9(4)
C(19) C(20) C(38) C(37) 0.9(6)
C(19) C(20) C(38) C(39) -142.8(4)
C(21) C(20) C(38) C(37) 143.2(4)
C(21) C(20) C(38) C(39) -0.5(5)
C(38) C(20) C(21) C(7) -142.3(4)
C(38) C(20) C(21) C(22) 0.5(5)
C(7) C(21) C(22) C(23) -1.8(7)
C(7) C(21) C(22) C(39) 141.3(5)
C(20) C(21) C(22) C(23) -143.2(4)
C(20) C(21) C(22) C(39) -0.2(5)
C(21) C(22) C(23) C(24) 1.1(7)
C(21) C(22) C(23) C(42) 139.1(5)
C(21) C(22) C(39) C(38) -0.1(4)
C(21) C(22) C(39) C(40) -143.5(5)
C(23) C(22) C(39) C(38) 140.6(5)
C(23) C(22) C(39) C(40) -2.8(8)
C(39) C(22) C(23) C(24) -136.2(6)
C(39) C(22) C(23) C(42) 1.8(8)
C(22) C(23) C(24) C(8) 0.8(8)
C(22) C(23) C(24) C(25) 140.8(5)
C(22) C(23) C(42) C(41) 0.1(6)
C(22) C(23) C(42) C(43) -143.1(5)
C(24) C(23) C(42) C(41) 144.6(5)
C(24) C(23) C(42) C(43) 1.4(6)
C(42) C(23) C(24) C(8) -141.6(5)
C(42) C(23) C(24) C(25) -1.7(6)
C(8) C(24) C(25) C(26) 1.6(8)
C(8) C(24) C(25) C(43) 142.3(5)
C(23) C(24) C(25) C(26) -139.4(5)
C(23) C(24) C(25) C(43) 1.3(6)
C(24) C(25) C(26) C(10) -2.3(8)
C(24) C(25) C(26) C(27) 136.6(6)
C(24) C(25) C(43) C(42) -0.4(6)
C(24) C(25) C(43) C(44) -143.4(5)
C(26) C(25) C(43) C(42) 143.3(5)
C(26) C(25) C(43) C(44) 0.2(6)
C(43) C(25) C(26) C(10) -139.1(5)
C(43) C(25) C(26) C(27) -0.2(6)
C(10) C(26) C(27) C(28) 0.6(5)
C(10) C(26) C(27) C(45) 143.7(4)
C(25) C(26) C(27) C(28) -142.4(5)
C(25) C(26) C(27) C(45) 0.7(8)
C(26) C(27) C(28) C(11) -1.0(5)
C(26) C(27) C(28) C(29) 140.3(5)
C(26) C(27) C(45) C(44) -1.1(7)
C(26) C(27) C(45) C(46) -137.5(5)
C(28) C(27) C(45) C(44) 138.7(5)
C(28) C(27) C(45) C(46) 2.2(7)
C(45) C(27) C(28) C(11) -143.7(4)
C(45) C(27) C(28) C(29) -2.4(7)
C(11) C(28) C(29) C(30) 2.2(7)
C(11) C(28) C(29) C(47) 139.8(4)
C(27) C(28) C(29) C(30) -135.9(5)
C(27) C(28) C(29) C(47) 1.8(7)
C(28) C(29) C(30) C(13) -1.0(8)
C(28) C(29) C(30) C(31) 140.3(5)
C(28) C(29) C(47) C(46) -1.0(7)
C(28) C(29) C(47) C(48) -142.8(4)
C(30) C(29) C(47) C(46) 143.5(5)
C(30) C(29) C(47) C(48) 1.7(6)
C(47) C(29) C(30) C(13) -142.8(5)
C(47) C(29) C(30) C(31) -1.5(6)
C(13) C(30) C(31) C(32) 2.8(9)
C(13) C(30) C(31) C(48) 142.3(5)
C(29) C(30) C(31) C(32) -138.7(5)
C(29) C(30) C(31) C(48) 0.7(6)
C(30) C(31) C(32) C(15) -2.9(8)
C(30) C(31) C(32) C(33) 135.3(6)
C(30) C(31) C(48) C(47) 0.4(6)
C(30) C(31) C(48) C(49) -142.7(5)
C(32) C(31) C(48) C(47) 142.7(5)
C(32) C(31) C(48) C(49) -0.4(6)
C(48) C(31) C(32) C(15) -138.7(5)
C(48) C(31) C(32) C(33) -0.5(7)
C(15) C(32) C(33) C(34) 1.0(6)
C(15) C(32) C(33) C(50) 144.2(5)
C(31) C(32) C(33) C(34) -142.0(5)
C(31) C(32) C(33) C(50) 1.3(8)
C(32) C(33) C(34) C(16) -0.5(6)
C(32) C(33) C(34) C(35) 141.6(5)
C(32) C(33) C(50) C(49) -1.2(7)
C(32) C(33) C(50) C(51) -138.1(5)
C(34) C(33) C(50) C(49) 139.0(5)
C(34) C(33) C(50) C(51) 2.2(8)
C(50) C(33) C(34) C(16) -144.0(5)
C(50) C(33) C(34) C(35) -1.9(8)
C(16) C(34) C(35) C(36) 2.3(7)
C(16) C(34) C(35) C(60) 139.8(4)
C(33) C(34) C(35) C(36) -136.5(5)
C(33) C(34) C(35) C(60) 1.1(8)
C(34) C(35) C(36) C(18) -0.7(7)
C(34) C(35) C(36) C(37) 141.1(5)
C(34) C(35) C(60) C(51) -0.5(7)
C(34) C(35) C(60) C(59) -143.0(4)
C(36) C(35) C(60) C(51) 143.8(4)
C(36) C(35) C(60) C(59) 1.3(5)
C(60) C(35) C(36) C(18) -142.8(4)
C(60) C(35) C(36) C(37) -1.0(5)
C(18) C(36) C(37) C(38) 0.3(6)
C(18) C(36) C(37) C(59) 141.5(4)
C(35) C(36) C(37) C(38) -140.7(4)
C(35) C(36) C(37) C(59) 0.4(5)
C(36) C(37) C(38) C(20) -1.0(7)
C(36) C(37) C(38) C(39) 135.6(5)
C(36) C(37) C(59) C(58) -142.9(4)
C(36) C(37) C(59) C(60) 0.4(5)
C(38) C(37) C(59) C(58) 1.0(6)
C(38) C(37) C(59) C(60) 144.4(4)
C(59) C(37) C(38) C(20) -139.2(4)
C(59) C(37) C(38) C(39) -2.6(7)
C(20) C(38) C(39) C(22) 0.4(6)
C(20) C(38) C(39) C(40) 143.8(5)
C(37) C(38) C(39) C(22) -140.7(5)
C(37) C(38) C(39) C(40) 2.6(8)
C(22) C(39) C(40) C(41) 1.8(8)
C(22) C(39) C(40) C(58) 139.1(5)
C(38) C(39) C(40) C(41) -138.3(5)
C(38) C(39) C(40) C(58) -1.0(7)
C(39) C(40) C(41) C(42) 0.1(6)
C(39) C(40) C(41) C(56) 141.7(5)
C(39) C(40) C(58) C(57) -143.1(4)
C(39) C(40) C(58) C(59) -0.4(7)
C(41) C(40) C(58) C(57) -0.3(4)
C(41) C(40) C(58) C(59) 142.4(4)
C(58) C(40) C(41) C(42) -141.3(4)
C(58) C(40) C(41) C(56) 0.4(5)
C(40) C(41) C(42) C(23) -1.0(7)
C(40) C(41) C(42) C(43) 136.8(5)
C(40) C(41) C(56) C(55) -142.2(4)
C(40) C(41) C(56) C(57) -0.3(5)
C(42) C(41) C(56) C(55) -0.3(5)
C(42) C(41) C(56) C(57) 141.6(4)
C(56) C(41) C(42) C(23) -138.4(4)
C(56) C(41) C(42) C(43) -0.6(6)
C(23) C(42) C(43) C(25) -0.7(6)
C(23) C(42) C(43) C(44) 142.9(4)
C(41) C(42) C(43) C(25) -142.0(4)
C(41) C(42) C(43) C(44) 1.5(7)
C(25) C(43) C(44) C(45) -0.6(7)
C(25) C(43) C(44) C(55) 137.6(5)
C(42) C(43) C(44) C(45) -139.7(5)
C(42) C(43) C(44) C(55) -1.6(7)
C(43) C(44) C(45) C(27) 1.1(7)
C(43) C(44) C(45) C(46) 143.5(4)
C(43) C(44) C(55) C(54) -142.8(4)
C(43) C(44) C(55) C(56) 0.7(6)
C(45) C(44) C(55) C(54) -0.2(4)
C(45) C(44) C(55) C(56) 143.4(4)
C(55) C(44) C(45) C(27) -142.4(4)
C(55) C(44) C(45) C(46) -0.0(3)
C(27) C(45) C(46) C(47) -1.6(7)
C(27) C(45) C(46) C(54) 141.7(4)
C(44) C(45) C(46) C(47) -143.0(4)
C(44) C(45) C(46) C(54) 0.2(4)
C(45) C(46) C(47) C(29) 0.9(7)
C(45) C(46) C(47) C(48) 137.5(4)
C(45) C(46) C(54) C(53) -143.0(4)
C(45) C(46) C(54) C(55) -0.4(4)
C(47) C(46) C(54) C(53) -0.4(6)
C(47) C(46) C(54) C(55) 142.2(4)
C(54) C(46) C(47) C(29) -137.5(4)
C(54) C(46) C(47) C(48) -0.9(7)
C(29) C(47) C(48) C(31) -1.3(6)
C(29) C(47) C(48) C(49) 142.7(4)
C(46) C(47) C(48) C(31) -141.9(4)
C(46) C(47) C(48) C(49) 2.0(7)
C(31) C(48) C(49) C(50) 0.4(6)
C(31) C(48) C(49) C(53) 137.4(4)
C(47) C(48) C(49) C(50) -138.9(4)
C(47) C(48) C(49) C(53) -1.9(6)
C(48) C(49) C(50) C(33) 0.4(7)
C(48) C(49) C(50) C(51) 143.5(4)
C(48) C(49) C(53) C(52) -142.6(4)
C(48) C(49) C(53) C(54) 0.5(6)
C(50) C(49) C(53) C(52) -1.2(4)
C(50) C(49) C(53) C(54) 142.0(3)
C(53) C(49) C(50) C(33) -142.4(4)
C(53) C(49) C(50) C(51) 0.6(4)
C(33) C(50) C(51) C(52) 142.0(5)
C(33) C(50) C(51) C(60) -1.7(7)
C(49) C(50) C(51) C(52) 0.1(3)
C(49) C(50) C(51) C(60) -143.5(4)
C(50) C(51) C(52) C(53) -0.8(4)
C(50) C(51) C(52) C(57) -143.2(4)
C(50) C(51) C(60) C(35) 0.8(6)
C(50) C(51) C(60) C(59) 137.7(4)
C(52) C(51) C(60) C(35) -138.7(4)
C(52) C(51) C(60) C(59) -1.7(6)
C(60) C(51) C(52) C(53) 142.5(4)
C(60) C(51) C(52) C(57) 0.2(5)
C(51) C(52) C(53) C(49) 1.3(4)
C(51) C(52) C(53) C(54) -141.7(3)
C(51) C(52) C(57) C(56) 138.8(4)
C(51) C(52) C(57) C(58) 0.6(6)
C(53) C(52) C(57) C(56) 0.6(5)
C(53) C(52) C(57) C(58) -137.7(4)
C(57) C(52) C(53) C(49) 142.4(3)
C(57) C(52) C(53) C(54) -0.5(5)
C(49) C(53) C(54) C(46) 0.6(5)
C(49) C(53) C(54) C(55) -138.5(4)
C(52) C(53) C(54) C(46) 139.8(4)
C(52) C(53) C(54) C(55) 0.7(5)
C(46) C(54) C(55) C(44) 0.3(4)
C(46) C(54) C(55) C(56) -142.8(4)
C(53) C(54) C(55) C(44) 142.0(3)
C(53) C(54) C(55) C(56) -1.1(5)
C(44) C(55) C(56) C(41) 0.2(4)
C(44) C(55) C(56) C(57) -137.9(4)
C(54) C(55) C(56) C(41) 139.3(4)
C(54) C(55) C(56) C(57) 1.2(5)
C(41) C(56) C(57) C(52) -142.2(4)
C(41) C(56) C(57) C(58) 0.1(3)
C(55) C(56) C(57) C(52) -1.0(5)
C(55) C(56) C(57) C(58) 141.3(3)
C(52) C(57) C(58) C(40) 142.6(4)
C(52) C(57) C(58) C(59) 0.2(5)
C(56) C(57) C(58) C(40) 0.1(3)
C(56) C(57) C(58) C(59) -142.3(4)
C(40) C(58) C(59) C(37) 0.4(7)
C(40) C(58) C(59) C(60) -138.8(4)
C(57) C(58) C(59) C(37) 137.6(4)
C(57) C(58) C(59) C(60) -1.7(6)
C(37) C(59) C(60) C(35) -1.0(5)
C(37) C(59) C(60) C(51) -141.4(4)
C(58) C(59) C(60) C(35) 142.9(4)
C(58) C(59) C(60) C(51) 2.5(7)
C(1) C(61) C(62) C(63) -92.3(4)
C(1) C(61) C(62) C(67) 90.4(4)
C(61) C(62) C(63) C(64) -178.4(4)
C(61) C(62) C(67) C(66) 177.6(3)
C(63) C(62) C(67) C(66) 0.2(5)
C(67) C(62) C(63) C(64) -1.0(6)
C(62) C(63) C(64) C(65) 2.0(7)
C(63) C(64) C(65) C(66) -2.1(7)
C(64) C(65) C(66) C(67) 1.2(7)
C(65) C(66) C(67) C(62) -0.3(6)
C(4) C(68) C(69) C(74) 92.5(4)
C(4) C(68) C(69) C(75) -88.1(4)
C(68) C(69) C(74) C(73) -179.8(3)
C(68) C(69) C(75) C(71) 179.8(3)
C(74) C(69) C(75) C(71) -0.7(5)
C(75) C(69) C(74) C(73) 0.7(6)
C(72) C(71) C(75) C(69) 1.5(6)
C(75) C(71) C(72) C(73) -2.3(6)
C(71) C(72) C(73) C(74) 2.3(6)
C(72) C(73) C(74) C(69) -1.5(6)
